data_2311440
loop_
_publ_author_name
'Ring, Joseph'
'Lindenthal, Lorenz'
'Weil, Matthias'
'St\"oger, Berthold'

_publ_section_title
;
 Crystal structure of sodium di-hydrogen arsenate.
;
_journal_coeditor_code HB7706
_journal_issue 'Pt 10'
_journal_name_full 'Acta crystallographica. Section E, Crystallographic communications'
_journal_page_first 1520
_journal_page_last 1522
_journal_paper_doi 10.1107/S2056989017013470
_journal_volume 73
_journal_year 2017
_chemical_formula_iupac 'Na (H2 As O4)'
_chemical_formula_moiety 'Na As H2 O4'
_chemical_formula_sum 'As H2 Na O4'
_chemical_formula_weight 163.93
_chemical_name_systematic
;
Sodium dihydrogen arsenate
;
_space_group_crystal_system monoclinic
_space_group_IT_number 14
_space_group_name_Hall '-P 2ybc'
_space_group_name_H-M_alt 'P 1 21/c 1'
_atom_sites_solution_hydrogens difmap
_atom_sites_solution_primary isomor
_audit_creation_method SHELXL-2016/6
_cell_angle_alpha 90
_cell_angle_beta 93.02(3)
_cell_angle_gamma 90
_cell_formula_units_Z 8
_cell_length_a 7.0528(14)
_cell_length_b 13.798(3)
_cell_length_c 7.4792(15)
_cell_measurement_reflns_used 2433
_cell_measurement_temperature 100(2)
_cell_measurement_theta_max 31.834
_cell_measurement_theta_min 3.104
_cell_volume 726.8(3)
_computing_cell_refinement
;
SAINT (Bruker, 2016)
;
_computing_data_collection
;
APEX3 (Bruker, 2016)
;
_computing_data_reduction
;
SAINT (Bruker, 2016)
;
_computing_molecular_graphics
;
ATOMS (Dowty, 2006)
;
_computing_publication_material
;
publCIF (Westrip, 2010)
;
_computing_structure_refinement
;
SHELXL2016 (Sheldrick, 2015)
;
_computing_structure_solution 'coordinates taken from isotypic structure'
_diffrn_ambient_temperature 100(2)
_diffrn_measured_fraction_theta_full 1.000
_diffrn_measured_fraction_theta_max 0.999
_diffrn_measurement_device_type 'Bruker APEXII CCD'
_diffrn_measurement_method '\w and \f scans'
_diffrn_radiation_type MoK\a
_diffrn_radiation_wavelength 0.71073
_diffrn_reflns_av_R_equivalents 0.0521
_diffrn_reflns_limit_h_max 10
_diffrn_reflns_limit_h_min -10
_diffrn_reflns_limit_k_max 20
_diffrn_reflns_limit_k_min -20
_diffrn_reflns_limit_l_max 11
_diffrn_reflns_limit_l_min -11
_diffrn_reflns_number 11092
_diffrn_reflns_theta_full 25.242
_diffrn_reflns_theta_max 32.592
_diffrn_reflns_theta_min 2.892
_exptl_absorpt_coefficient_mu 9.320
_exptl_absorpt_correction_T_max 0.7464
_exptl_absorpt_correction_T_min 0.5340
_exptl_absorpt_correction_type multi-scan
_exptl_absorpt_process_details
;
(<i>SADABS</i>; Krause <i>et al.</i>, 2015)
;
_exptl_crystal_colour colourless
_exptl_crystal_density_diffrn 2.996
_exptl_crystal_description lath
_exptl_crystal_F_000 624
_exptl_crystal_size_max 0.12
_exptl_crystal_size_mid 0.08
_exptl_crystal_size_min 0.01
_refine_diff_density_max 0.866
_refine_diff_density_min -0.863
_refine_ls_extinction_method none
_refine_ls_goodness_of_fit_ref 1.035
_refine_ls_hydrogen_treatment mixed
_refine_ls_matrix_type full
_refine_ls_number_parameters 125
_refine_ls_number_reflns 2651
_refine_ls_number_restraints 4
_refine_ls_restrained_S_all 1.034
_refine_ls_R_factor_all 0.0571
_refine_ls_R_factor_gt 0.0298
_refine_ls_shift/su_max 0.001
_refine_ls_shift/su_mean 0.000
_refine_ls_structure_factor_coef Fsqd
_refine_ls_weighting_details 'w=1/[\s^2^(Fo^2^)+(0.0200P)^2^+0.0156P] where P=(Fo^2^+2Fc^2^)/3'
_refine_ls_weighting_scheme calc
_refine_ls_wR_factor_gt 0.0530
_refine_ls_wR_factor_ref 0.0588
_reflns_number_gt 1890
_reflns_number_total 2651
_reflns_threshold_expression 'I > 2\s(I)'
_cod_data_source_file hb7706sup1.cif
_cod_data_source_block I
_cod_original_sg_symbol_H-M 'P 21/c'
_cod_database_code 2311440
_shelx_space_group_comment
;
The symmetry employed for this shelxl refinement is uniquely defined
by the following loop, which should always be used as a source of
symmetry information in preference to the above space-group names.
They are only intended as comments.
;

loop_
_space_group_symop_operation_xyz
'x, y, z'
'-x, y+1/2, -z+1/2'
'-x, -y, -z'
'x, -y-1/2, z-1/2'

loop_
_atom_site_type_symbol
_atom_site_label
_atom_site_fract_x
_atom_site_fract_y
_atom_site_fract_z
_atom_site_U_iso_or_equiv
_atom_site_adp_type
_atom_site_calc_flag
_atom_site_occupancy
As As1 0.32467(4) 0.36827(2) 0.84669(4) 0.00611(7) Uani d 1
As As2 0.82170(4) 0.37010(2) 0.50756(4) 0.00595(7) Uani d 1
Na Na1 0.85834(16) 0.40338(8) -0.00598(15) 0.0091(2) Uani d 1
Na Na2 0.34819(17) 0.39825(9) 0.26282(16) 0.0134(3) Uani d 1
O O1 0.2417(3) 0.26833(14) 0.7478(3) 0.0108(4) Uani d 1
O O2 0.5315(3) 0.34069(15) 0.9726(3) 0.0099(4) Uani d 1
O O3 0.1910(3) 0.42983(14) 0.9809(3) 0.0078(4) Uani d 1
O O4 0.4015(3) 0.44833(15) 0.6878(3) 0.0124(4) Uani d 1
O O5 0.9202(3) 0.26110(14) 0.5709(3) 0.0113(4) Uani d 1
O O6 0.8540(3) 0.45079(14) 0.6715(3) 0.0098(4) Uani d 1
O O7 0.9303(3) 0.40531(15) 0.3188(3) 0.0093(4) Uani d 1
O O8 0.5931(3) 0.34459(14) 0.4613(3) 0.0082(4) Uani d 1
H H1 0.545(7) 0.2797(14) 0.970(6) 0.055(15) Uiso d 1
H H2 0.462(5) 0.415(3) 0.619(5) 0.038(13) Uiso d 1
H H3 1.026(4) 0.270(3) 0.627(6) 0.071(18) Uiso d 1
H H4 0.995(5) 0.457(2) 0.332(6) 0.045(13) Uiso d 1

loop_
_atom_site_aniso_label
_atom_site_aniso_U_11
_atom_site_aniso_U_22
_atom_site_aniso_U_33
_atom_site_aniso_U_12
_atom_site_aniso_U_13
_atom_site_aniso_U_23
As1 0.00551(13) 0.00631(14) 0.00645(13) 0.00067(11) -0.00029(10) -0.00017(11)
As2 0.00609(13) 0.00599(14) 0.00564(13) -0.00119(11) -0.00081(10) 0.00025(11)
Na1 0.0087(6) 0.0086(5) 0.0099(6) 0.0004(4) -0.0002(4) 0.0003(4)
Na2 0.0161(6) 0.0132(6) 0.0106(6) 0.0027(5) -0.0038(5) -0.0001(5)
O1 0.0101(10) 0.0078(10) 0.0141(11) -0.0005(8) -0.0031(8) -0.0037(8)
O2 0.0077(10) 0.0068(9) 0.0147(11) 0.0005(8) -0.0044(8) 0.0006(8)
O3 0.0062(10) 0.0094(9) 0.0078(10) 0.0016(7) 0.0007(7) -0.0011(7)
O4 0.0150(11) 0.0112(10) 0.0114(11) 0.0040(9) 0.0059(9) 0.0033(8)
O5 0.0105(10) 0.0064(10) 0.0163(11) -0.0006(8) -0.0054(9) 0.0012(8)
O6 0.0101(10) 0.0110(10) 0.0083(10) -0.0033(8) 0.0012(8) -0.0034(8)
O7 0.0122(10) 0.0091(9) 0.0070(9) -0.0034(9) 0.0038(7) -0.0008(8)
O8 0.0058(9) 0.0078(9) 0.0108(10) -0.0011(7) -0.0013(7) 0.0011(8)

loop_
_atom_type_symbol
_atom_type_description
_atom_type_scat_dispersion_real
_atom_type_scat_dispersion_imag
_atom_type_scat_source
O O 0.0106 0.0060 'International Tables Vol C Tables 4.2.6.8 and 6.1.1.4'
H H 0.0000 0.0000 'International Tables Vol C Tables 4.2.6.8 and 6.1.1.4'
Na Na 0.0362 0.0249 'International Tables Vol C Tables 4.2.6.8 and 6.1.1.4'
As As 0.0499 2.0058 'International Tables Vol C Tables 4.2.6.8 and 6.1.1.4'

loop_
_geom_angle_atom_site_label_1
_geom_angle_atom_site_label_2
_geom_angle_atom_site_label_3
_geom_angle_site_symmetry_1
_geom_angle_site_symmetry_3
_geom_angle
O3 As1 O1 . . 120.05(10)
O3 As1 O4 . . 107.40(10)
O1 As1 O4 . . 109.92(11)
O3 As1 O2 . . 105.89(10)
O1 As1 O2 . . 109.06(10)
O4 As1 O2 . . 103.17(10)
O6 As2 O8 . . 112.80(10)
O6 As2 O7 . . 111.60(10)
O8 As2 O7 . . 111.00(10)
O6 As2 O5 . . 110.24(10)
O8 As2 O5 . . 104.21(10)
O7 As2 O5 . . 106.56(10)
O3 Na1 O5 3_666 4_565 161.36(9)
O3 Na1 O3 3_666 1_654 90.20(7)
O5 Na1 O3 4_565 1_654 89.30(8)
O3 Na1 O7 3_666 . 86.19(8)
O5 Na1 O7 4_565 . 75.23(8)
O3 Na1 O7 1_654 . 83.49(8)
O3 Na1 O2 3_666 1_554 102.04(8)
O5 Na1 O2 4_565 1_554 80.75(8)
O3 Na1 O2 1_654 1_554 166.71(9)
O7 Na1 O2 . 1_554 102.26(9)
O3 Na1 O6 3_666 1_554 79.94(8)
O5 Na1 O6 4_565 1_554 118.47(8)
O3 Na1 O6 1_654 1_554 83.21(8)
O7 Na1 O6 . 1_554 160.71(8)
O2 Na1 O6 1_554 1_554 93.76(8)
O8 Na2 O3 . 1_554 156.69(9)
O8 Na2 O1 . 4_565 86.89(8)
O3 Na2 O1 1_554 4_565 90.22(8)
O8 Na2 O6 . 3_666 122.07(8)
O3 Na2 O6 1_554 3_666 77.53(7)
O1 Na2 O6 4_565 3_666 126.96(8)
O8 Na2 O2 . 1_554 92.76(8)
O3 Na2 O2 1_554 1_554 63.95(7)
O1 Na2 O2 4_565 1_554 81.03(8)
O6 Na2 O2 3_666 1_554 132.91(8)
O8 Na2 O4 . 3_666 73.31(7)
O3 Na2 O4 1_554 3_666 104.07(8)
O1 Na2 O4 4_565 3_666 157.97(8)
O6 Na2 O4 3_666 3_666 73.32(7)
O2 Na2 O4 1_554 3_666 90.18(7)
O8 Na2 O7 . 1_455 128.32(8)
O3 Na2 O7 1_554 1_455 72.63(7)
O1 Na2 O7 4_565 1_455 74.48(7)
O6 Na2 O7 3_666 1_455 52.53(6)
O2 Na2 O7 1_554 1_455 129.53(8)
O4 Na2 O7 3_666 1_455 125.50(7)
As1 O1 Na2 . 4_566 131.96(12)
As1 O2 Na1 . 1_556 135.72(11)
As1 O2 Na2 . 1_556 86.99(8)
Na1 O2 Na2 1_556 1_556 109.31(9)
As1 O2 H1 . . 107(3)
Na1 O2 H1 1_556 . 104(3)
Na2 O2 H1 1_556 . 111(3)
As1 O3 Na1 . 3_666 130.46(11)
As1 O3 Na2 . 1_556 101.02(9)
Na1 O3 Na2 3_666 1_556 100.03(8)
As1 O3 Na1 . 1_456 122.85(11)
Na1 O3 Na1 3_666 1_456 89.80(7)
Na2 O3 Na1 1_556 1_456 110.53(9)
As1 O4 Na2 . 3_666 128.10(12)
As1 O4 H2 . . 105(3)
Na2 O4 H2 3_666 . 99(3)
As2 O5 Na1 . 4_566 134.83(12)
As2 O5 H3 . . 111(3)
Na1 O5 H3 4_566 . 113(3)
As2 O6 Na1 . 1_556 122.07(11)
As2 O6 Na2 . 3_666 128.58(11)
Na1 O6 Na2 1_556 3_666 90.36(7)
As2 O7 Na1 . . 137.29(12)
As2 O7 Na2 . 1_655 126.26(11)
Na1 O7 Na2 . 1_655 90.85(7)
As2 O7 H4 . . 114(3)
Na1 O7 H4 . . 102(3)
Na2 O7 H4 1_655 . 61(3)
As2 O8 Na2 . . 137.60(11)

loop_
_geom_bond_atom_site_label_1
_geom_bond_atom_site_label_2
_geom_bond_site_symmetry_2
_geom_bond_distance
As1 O3 . 1.6484(19)
As1 O1 . 1.657(2)
As1 O4 . 1.730(2)
As1 O2 . 1.736(2)
As2 O6 . 1.663(2)
As2 O8 . 1.668(2)
As2 O7 . 1.711(2)
As2 O5 . 1.713(2)
Na1 O3 3_666 2.337(2)
Na1 O5 4_565 2.376(2)
Na1 O3 1_654 2.382(2)
Na1 O7 . 2.456(2)
Na1 O2 1_554 2.459(2)
Na1 O6 1_554 2.498(2)
Na2 O8 . 2.338(2)
Na2 O3 1_554 2.371(2)
Na2 O1 4_565 2.419(2)
Na2 O6 3_666 2.586(2)
Na2 O2 1_554 2.703(3)
Na2 O4 3_666 2.769(3)
Na2 O7 1_455 3.000(3)
O2 H1 . 0.847(19)
O4 H2 . 0.828(18)
O5 H3 . 0.847(19)
O7 H4 . 0.849(19)

loop_
_geom_hbond_atom_site_label_D
_geom_hbond_atom_site_label_H
_geom_hbond_atom_site_label_A
_geom_hbond_site_symmetry_A
_geom_hbond_distance_DH
_geom_hbond_distance_HA
_geom_hbond_distance_DA
_geom_hbond_angle_DHA
O2 H1 O8 4_566 0.847(19) 1.750(19) 2.595(3) 175(5)
O4 H2 O8 . 0.828(18) 1.815(19) 2.643(3) 178(4)
O5 H3 O1 1_655 0.847(19) 1.73(2) 2.566(3) 171(5)
O7 H4 O6 3_766 0.849(19) 1.66(2) 2.500(3) 169(4)
